data_2215968
loop_
_publ_author_name
'Kasthuri Balasubramani'
'Packianathan Thomas Muthiah'
'Gabriele Bocelli'
'Andrea Cantoni'

_publ_section_title
;
 Pyrimethaminium nicotinate monohydrate
;
_journal_coeditor_code HB2608
_journal_issue 11
_journal_name_full 'Acta Crystallographica Section E'
_journal_page_first o4452
_journal_page_last o4452
_journal_paper_doi 10.1107/S1600536807052397
_journal_volume 63
_journal_year 2007
_chemical_formula_iupac 'C12 H14 Cl N4 +, C6 H4 N O2 -, H2 O'
_chemical_formula_moiety 'C12 H14 Cl N4 +, C6 H4 N O2 -, H2 O'
_chemical_formula_sum 'C18 H20 Cl N5 O3'
_chemical_formula_weight 389.84
_chemical_name_common 'pyrimethamine nicotinate'
_chemical_name_systematic
;
Pyrimethaminium nicotinate monohydrate
;
_space_group_IT_number 4
_symmetry_cell_setting monoclinic
_symmetry_space_group_name_Hall 'P 2yb'
_symmetry_space_group_name_H-M 'P 1 21 1'
_atom_sites_solution_hydrogens mixed
_atom_sites_solution_primary direct
_atom_sites_solution_secondary difmap
_cell_angle_alpha 90
_cell_angle_beta 99.19(3)
_cell_angle_gamma 90
_cell_formula_units_Z 2
_cell_length_a 6.570(2)
_cell_length_b 16.055(3)
_cell_length_c 9.480(2)
_cell_measurement_reflns_used 25
_cell_measurement_temperature 120(2)
_cell_measurement_theta_max 25.00
_cell_measurement_theta_min 3.14
_cell_volume 987.1(4)
_computing_cell_refinement 'PW1100 Software (Philips, 1978)'
_computing_data_collection 'PW1100 Software (Philips, 1978)'
_computing_data_reduction 'PW1100 Software (Philips, 1978)'
_computing_molecular_graphics 'PLATON (Spek, 2003)'
_computing_publication_material 'PLATON (Spek, 2003)'
_computing_structure_refinement 'SHELXL97 (Sheldrick, 1997)'
_computing_structure_solution 'SHELXS97 (Sheldrick, 1997)'
_diffrn_ambient_temperature 120(2)
_diffrn_measured_fraction_theta_full 0.998
_diffrn_measured_fraction_theta_max 0.998
_diffrn_measurement_device_type 'Philips PW1100'
_diffrn_measurement_method \w
_diffrn_radiation_monochromator graphite
_diffrn_radiation_source 'fine-focus sealed tube'
_diffrn_radiation_type MoK\a
_diffrn_radiation_wavelength 0.71069
_diffrn_reflns_av_R_equivalents 0.0590
_diffrn_reflns_av_sigmaI/netI 0.2369
_diffrn_reflns_limit_h_max 7
_diffrn_reflns_limit_h_min -7
_diffrn_reflns_limit_k_max 19
_diffrn_reflns_limit_k_min 0
_diffrn_reflns_limit_l_max 11
_diffrn_reflns_limit_l_min 0
_diffrn_reflns_number 1909
_diffrn_reflns_reduction_process ' ?'
_diffrn_reflns_theta_full 25.00
_diffrn_reflns_theta_max 25.00
_diffrn_reflns_theta_min 3.14
_diffrn_standards_decay_% 0
_diffrn_standards_interval_count 100
_diffrn_standards_interval_time 60
_diffrn_standards_number 1
_exptl_absorpt_coefficient_mu 0.221
_exptl_absorpt_correction_T_max 0.961
_exptl_absorpt_correction_T_min 0.951
_exptl_absorpt_correction_type psi-scan
_exptl_absorpt_process_details '(North <i>et al.</i>,  1968)'
_exptl_crystal_colour colourless
_exptl_crystal_density_diffrn 1.312
_exptl_crystal_density_method 'Not Measured'
_exptl_crystal_description block
_exptl_crystal_F_000 408
_exptl_crystal_size_max 0.23
_exptl_crystal_size_mid 0.20
_exptl_crystal_size_min 0.18
_refine_diff_density_max 0.198
_refine_diff_density_min -0.247
_refine_ls_abs_structure_details 'Flack (1983), no Friedel pairs'
_refine_ls_abs_structure_Flack 0.12(14)
_refine_ls_extinction_method none
_refine_ls_goodness_of_fit_ref 0.846
_refine_ls_hydrogen_treatment mixed
_refine_ls_matrix_type full
_refine_ls_number_parameters 245
_refine_ls_number_reflns 1807
_refine_ls_number_restraints 4
_refine_ls_restrained_S_all 0.845
_refine_ls_R_factor_all 0.2305
_refine_ls_R_factor_gt 0.0560
_refine_ls_shift/su_max 0.000
_refine_ls_shift/su_mean 0.000
_refine_ls_structure_factor_coef Fsqd
_refine_ls_weighting_details 'calc w=1/[\s^2^(Fo^2^)+(0.0004P)^2^]         where P=(Fo^2^+2Fc^2^)/3'
_refine_ls_weighting_scheme calc
_refine_ls_wR_factor_gt 0.0361
_refine_ls_wR_factor_ref 0.0555
_reflns_number_gt 617
_reflns_number_total 1807
_reflns_threshold_expression I>2\s(I)
_cod_data_source_file hb2608.cif
_cod_data_source_block I
_cod_depositor_comments
;
The following automatic conversions were performed:
'_symmetry_cell_setting' value 'Monoclinic' changed to 'monoclinic'
according to '/home/saulius/struct/CIF-dictionaries/cif_core.dic'
dictionary named 'cif_core.dic' version 2.4.1 from 2010-06-29.

Automatic conversion script
Id: cif_fix_enum 1527 2010-12-29 10:47:43Z saulius 

The following automatic conversions were performed:

'_symmetry_cell_setting' value 'Monoclinic' changed to 'monoclinic'
according to /home/saulius/struct/CIF-dictionaries/cif_core.dic
dictionary named 'cif_core.dic' version 2.4.1 from 2010-06-29.

Automatic conversion script
Id: cif_fix_values 1715 2011-07-08 13:25:40Z adriana 

The following automatic conversions were performed:

'_atom_sites_solution_hydrogens' value 'difmap and geom' was changed
to 'mixed'.

Automatic conversion script
Id: cif_fix_values 6452 2018-10-05 10:23:21Z andrius 
;
_cod_original_cell_volume 987.1(6)
_cod_original_sg_symbol_H-M 'P 21'
_cod_database_code 2215968
_cod_database_fobs_code 2215968

loop_
_symmetry_equiv_pos_as_xyz
x,y,z
-x,1/2+y,-z

loop_
_atom_site_aniso_label
_atom_site_aniso_U_11
_atom_site_aniso_U_22
_atom_site_aniso_U_33
_atom_site_aniso_U_12
_atom_site_aniso_U_13
_atom_site_aniso_U_23
Cl1 0.086(3) 0.073(3) 0.080(3) -0.026(3) -0.014(2) -0.018(3)
N1 0.052(7) 0.025(6) 0.053(7) 0.011(6) -0.004(6) -0.003(6)
N2 0.059(8) 0.034(7) 0.098(10) 0.000(6) -0.024(7) -0.004(7)
N3 0.049(7) 0.031(7) 0.061(7) -0.004(6) -0.002(6) 0.002(6)
N4 0.034(6) 0.036(6) 0.053(7) 0.002(5) -0.008(5) -0.001(5)
C2 0.056(10) 0.032(8) 0.047(8) -0.007(7) -0.005(7) 0.008(7)
C4 0.041(8) 0.030(8) 0.034(8) 0.002(6) 0.014(6) 0.011(6)
C5 0.035(7) 0.019(7) 0.044(8) -0.008(6) 0.003(6) 0.008(6)
C6 0.041(8) 0.043(8) 0.033(8) -0.003(7) 0.003(6) 0.008(7)
C7 0.069(10) 0.053(9) 0.051(9) 0.002(8) -0.004(7) -0.001(8)
C8 0.080(11) 0.082(11) 0.063(10) 0.017(9) -0.031(8) -0.009(9)
C9 0.030(7) 0.033(7) 0.043(8) 0.004(6) 0.003(6) 0.009(7)
C10 0.040(8) 0.038(8) 0.056(9) -0.003(6) 0.017(7) -0.014(7)
C11 0.043(9) 0.058(10) 0.077(11) -0.034(7) 0.024(8) -0.018(9)
C12 0.036(9) 0.053(9) 0.058(10) 0.004(7) -0.013(7) -0.013(8)
C13 0.059(11) 0.066(10) 0.038(8) 0.008(8) 0.006(8) -0.001(8)
C14 0.059(9) 0.037(8) 0.050(9) -0.015(7) 0.017(7) -0.009(7)
O1 0.062(7) 0.039(6) 0.084(7) 0.004(5) -0.011(5) -0.004(6)
O2 0.061(7) 0.036(5) 0.083(8) -0.007(5) -0.004(5) -0.003(6)
N5 0.082(10) 0.048(9) 0.073(9) -0.009(8) 0.003(7) -0.002(7)
C15 0.066(9) 0.022(7) 0.063(9) 0.006(7) 0.010(7) 0.007(8)
C16 0.044(8) 0.031(7) 0.027(6) 0.006(7) 0.017(6) 0.006(6)
C17 0.049(9) 0.046(9) 0.055(9) -0.003(8) -0.005(7) -0.001(8)
C18 0.052(9) 0.075(11) 0.069(10) 0.027(10) -0.005(7) -0.001(10)
C19 0.104(15) 0.036(9) 0.076(12) 0.010(10) 0.025(11) 0.007(9)
C20 0.060(11) 0.049(9) 0.044(9) 0.008(9) -0.004(8) -0.004(8)
O1W 0.056(6) 0.044(6) 0.104(9) -0.005(6) 0.013(6) 0.000(7)

loop_
_atom_site_type_symbol
_atom_site_label
_atom_site_fract_x
_atom_site_fract_y
_atom_site_fract_z
_atom_site_U_iso_or_equiv
_atom_site_thermal_displace_type
_atom_site_calc_flag
_atom_site_refinement_flags
_atom_site_occupancy
Cl Cl1 1.3820(6) 1.1235(3) 1.0788(4) 0.0826(17) Uani . . 1.000
N N1 0.8723(16) 0.7185(6) 0.6563(11) 0.045(4) Uani . . 1.000
N N2 0.5768(16) 0.6658(6) 0.5248(12) 0.068(5) Uani . . 1.000
N N3 0.5978(15) 0.8085(6) 0.5670(11) 0.048(4) Uani . . 1.000
N N4 0.6373(14) 0.9479(6) 0.5999(10) 0.043(4) Uani . . 1.000
C C2 0.680(2) 0.7323(8) 0.5826(14) 0.046(5) Uani . . 1.000
C C4 0.7123(18) 0.8716(7) 0.6251(12) 0.034(5) Uani . . 1.000
C C5 0.9066(17) 0.8607(7) 0.7163(12) 0.033(4) Uani . . 1.000
C C6 0.9795(18) 0.7822(8) 0.7277(12) 0.039(5) Uani . . 1.000
C C7 1.181(2) 0.7542(8) 0.8174(13) 0.059(5) Uani . . 1.000
C C8 1.160(2) 0.7484(10) 0.9758(14) 0.080(6) Uani . . 1.000
C C9 1.0165(17) 0.9297(7) 0.7977(13) 0.036(4) Uani . . 1.000
C C10 1.2012(18) 0.9616(7) 0.7664(13) 0.044(5) Uani . . 1.000
C C11 1.309(2) 1.0223(8) 0.8517(15) 0.058(6) Uani . . 1.000
C C12 1.232(2) 1.0511(8) 0.9668(16) 0.051(5) Uani . . 1.000
C C13 1.052(2) 1.0240(8) 0.9967(14) 0.055(6) Uani . . 1.000
C C14 0.944(2) 0.9633(7) 0.9141(13) 0.048(5) Uani . . 1.000
O O1 0.7388(16) 0.4955(5) 0.5855(10) 0.064(4) Uani . . 1.000
O O2 1.0354(14) 0.5657(6) 0.6448(10) 0.062(4) Uani . . 1.000
N N5 1.042(2) 0.2718(7) 0.6972(13) 0.069(5) Uani . . 1.000
C C15 0.949(2) 0.3422(8) 0.6563(14) 0.050(5) Uani . . 1.000
C C16 1.0447(18) 0.4212(8) 0.6779(11) 0.033(4) Uani . . 1.000
C C17 1.252(2) 0.4217(9) 0.7387(12) 0.051(5) Uani . . 1.000
C C18 1.346(2) 0.3473(11) 0.7809(14) 0.067(6) Uani . . 1.000
C C19 1.235(3) 0.2749(9) 0.7587(17) 0.071(7) Uani . . 1.000
C C20 0.925(2) 0.5006(9) 0.6307(14) 0.052(6) Uani . . 1.000
O O1W 0.1720(14) 0.6202(7) 0.3881(12) 0.068(4) Uani . . 1.000
H H1 0.92590 0.66960 0.65760 0.0540 Uiso calc R 1.000
H H2A 0.45520 0.67150 0.47650 0.0810 Uiso calc R 1.000
H H2B 0.63200 0.61720 0.53600 0.0810 Uiso calc R 1.000
H H4A 0.51890 0.95490 0.54770 0.0510 Uiso calc R 1.000
H H4B 0.70710 0.99030 0.63570 0.0510 Uiso calc R 1.000
H H7A 1.28910 0.79350 0.80580 0.0710 Uiso calc R 1.000
H H7B 1.21960 0.70030 0.78420 0.0710 Uiso calc R 1.000
H H8A 1.05210 0.71010 0.98730 0.1190 Uiso calc R 1.000
H H8B 1.12810 0.80240 1.00990 0.1190 Uiso calc R 1.000
H H8C 1.28800 0.72920 1.02950 0.1190 Uiso calc R 1.000
H H10 1.25300 0.94190 0.68690 0.0520 Uiso calc R 1.000
H H11 1.43330 1.04290 0.83030 0.0690 Uiso calc R 1.000
H H13 0.99860 1.04630 1.07380 0.0660 Uiso calc R 1.000
H H14 0.81950 0.94450 0.93710 0.0570 Uiso calc R 1.000
H H15 0.81240 0.34010 0.61080 0.0600 Uiso calc R 1.000
H H17 1.32490 0.47140 0.75080 0.0620 Uiso calc R 1.000
H H18 1.48340 0.34620 0.82400 0.0810 Uiso calc R 1.000
H H19 1.30090 0.22520 0.78890 0.0850 Uiso calc R 1.000
H H11W 0.116(17) 0.672(5) 0.346(13) 0.08(5) Uiso . . 1.000
H H12W 0.086(15) 0.604(7) 0.456(10) 0.09(6) Uiso . . 1.000

loop_
_atom_type_symbol
_atom_type_description
_atom_type_scat_dispersion_real
_atom_type_scat_dispersion_imag
_atom_type_scat_source
O O 0.0106 0.0060 'International Tables Vol C Tables 4.2.6.8 and 6.1.1.4'
N N 0.0061 0.0033 'International Tables Vol C Tables 4.2.6.8 and 6.1.1.4'
Cl Cl 0.1484 0.1585 'International Tables Vol C Tables 4.2.6.8 and 6.1.1.4'
H H 0.0000 0.0000 'International Tables Vol C Tables 4.2.6.8 and 6.1.1.4'
C C 0.0033 0.0016 'International Tables Vol C Tables 4.2.6.8 and 6.1.1.4'

loop_
_geom_angle_atom_site_label_1
_geom_angle_atom_site_label_2
_geom_angle_atom_site_label_3
_geom_angle
_geom_angle_publ_flag
H11W O1W H12W 106(10) no
C2 N1 C6 119.9(10) n
C2 N3 C4 117.4(11) n
C2 N1 H1 120.04 no
C6 N1 H1 120.09 no
C2 N2 H2A 120.09 no
C2 N2 H2B 119.91 no
H2A N2 H2B 120.00 no
H4A N4 H4B 120.00 no
C4 N4 H4B 120.02 no
C4 N4 H4A 119.98 no
C15 N5 C19 118.1(12) n
N2 C2 N3 121.1(12) n
N1 C2 N3 122.1(11) n
N1 C2 N2 116.7(11) n
N3 C4 N4 117.4(10) n
N4 C4 C5 119.4(10) n
N3 C4 C5 123.2(10) n
C4 C5 C9 122.6(10) no
C4 C5 C6 115.7(10) no
C6 C5 C9 121.6(10) no
N1 C6 C7 113.0(11) n
C5 C6 C7 126.0(11) no
N1 C6 C5 121.0(11) n
C6 C7 C8 111.0(10) no
C5 C9 C14 120.7(10) no
C5 C9 C10 122.4(11) no
C10 C9 C14 116.8(11) no
C9 C10 C11 121.0(11) no
C10 C11 C12 119.2(12) no
Cl1 C12 C11 117.7(10) n
C11 C12 C13 121.2(13) no
Cl1 C12 C13 121.1(11) n
C12 C13 C14 120.4(13) no
C9 C14 C13 121.3(12) no
C8 C7 H7A 109.45 no
C8 C7 H7B 109.47 no
C6 C7 H7B 109.38 no
H7A C7 H7B 108.07 no
C6 C7 H7A 109.39 no
C7 C8 H8B 109.49 no
H8A C8 H8B 109.64 no
H8A C8 H8C 109.55 no
H8B C8 H8C 109.31 no
C7 C8 H8A 109.55 no
C7 C8 H8C 109.28 no
C9 C10 H10 119.45 no
C11 C10 H10 119.50 no
C12 C11 H11 120.42 no
C10 C11 H11 120.38 no
C12 C13 H13 119.99 no
C14 C13 H13 119.66 no
C13 C14 H14 119.34 no
C9 C14 H14 119.32 no
N5 C15 C16 123.6(12) n
C15 C16 C17 116.6(12) no
C15 C16 C20 120.6(11) no
C17 C16 C20 122.7(12) no
C16 C17 C18 118.7(13) no
C17 C18 C19 119.3(13) no
N5 C19 C18 123.7(14) n
O1 C20 O2 127.7(13) n
O2 C20 C16 113.5(11) n
O1 C20 C16 118.9(12) n
N5 C15 H15 118.26 no
C16 C15 H15 118.15 no
C18 C17 H17 120.80 no
C16 C17 H17 120.51 no
C17 C18 H18 120.27 no
C19 C18 H18 120.46 no
N5 C19 H19 118.31 no
C18 C19 H19 118.02 no

loop_
_geom_bond_atom_site_label_1
_geom_bond_atom_site_label_2
_geom_bond_distance
_geom_bond_publ_flag
Cl1 C12 1.765(14) n
O1 C20 1.233(17) n
O2 C20 1.267(17) n
O1W H11W 0.97(9) no
O1W H12W 0.96(10) no
N1 C6 1.359(16) n
N1 C2 1.361(17) n
N2 C2 1.335(16) n
N3 C4 1.328(15) n
N3 C2 1.336(16) n
N4 C4 1.328(15) n
N1 H1 0.8597 no
N2 H2B 0.8598 no
N2 H2A 0.8599 no
N4 H4A 0.8600 no
N4 H4B 0.8597 no
N5 C15 1.314(17) n
N5 C19 1.31(2) n
C4 C5 1.434(16) no
C5 C9 1.472(16) no
C5 C6 1.346(17) no
C6 C7 1.523(18) no
C7 C8 1.533(18) no
C9 C10 1.392(16) no
C9 C14 1.380(17) no
C10 C11 1.386(18) no
C11 C12 1.36(2) no
C12 C13 1.332(19) no
C13 C14 1.374(18) no
C7 H7A 0.9693 no
C7 H7B 0.9684 no
C8 H8A 0.9577 no
C8 H8B 0.9601 no
C8 H8C 0.9616 no
C10 H10 0.9305 no
C11 H11 0.9329 no
C13 H13 0.9313 no
C14 H14 0.9299 no
C15 C16 1.416(18) no
C16 C17 1.392(17) no
C16 C20 1.527(19) no
C17 C18 1.37(2) no
C18 C19 1.37(2) no
C15 H15 0.9322 no
C17 H17 0.9283 no
C18 H18 0.9297 no
C19 H19 0.9309 no

loop_
_geom_hbond_atom_site_label_D
_geom_hbond_atom_site_label_H
_geom_hbond_atom_site_label_A
_geom_hbond_site_symmetry_A
_geom_hbond_distance_DH
_geom_hbond_distance_HA
_geom_hbond_distance_DA
_geom_hbond_angle_DHA
_geom_hbond_publ_flag
N1 H1 O2 . 0.86 1.83 2.686(14) 175 yes
N2 H2A O1W . 0.86 2.08 2.861(15) 150 yes
N2 H2B O1 . 0.86 2.10 2.957(13) 172 yes
N4 H4A O1 2_656 0.86 2.05 2.897(14) 168 yes
N4 H4B O1W 2_656 0.86 2.26 3.031(15) 150 yes
O1W H11W N5 2_656 0.97(9) 1.92(9) 2.862(16) 164(10) yes
O1W H12W O2 1_455 0.96(10) 1.97(10) 2.862(14) 154(9) yes

loop_
_geom_torsion_atom_site_label_1
_geom_torsion_atom_site_label_2
_geom_torsion_atom_site_label_3
_geom_torsion_atom_site_label_4
_geom_torsion
_geom_torsion_publ_flag
C6 N1 C2 N2 -174.7(11) no
C6 N1 C2 N3 6.0(19) no
C2 N1 C6 C5 -6.1(17) no
C2 N1 C6 C7 173.7(11) no
C4 N3 C2 N1 0.8(18) no
C2 N3 C4 C5 -7.5(17) no
C2 N3 C4 N4 174.7(11) no
C4 N3 C2 N2 -178.5(11) no
C15 N5 C19 C18 -1(2) no
C19 N5 C15 C16 -1(2) no
N3 C4 C5 C6 7.2(17) no
N4 C4 C5 C9 7.5(17) no
N3 C4 C5 C9 -170.2(11) no
N4 C4 C5 C6 -175.1(11) no
C4 C5 C9 C10 -111.4(13) no
C4 C5 C9 C14 71.6(16) no
C9 C5 C6 C7 -2.4(19) no
C6 C5 C9 C10 71.3(16) no
C6 C5 C9 C14 -105.7(14) no
C4 C5 C6 C7 -179.9(11) no
C9 C5 C6 N1 177.3(11) no
C4 C5 C6 N1 -0.1(17) no
N1 C6 C7 C8 -102.2(13) no
C5 C6 C7 C8 77.6(16) no
C5 C9 C14 C13 175.7(11) no
C5 C9 C10 C11 -175.1(11) no
C10 C9 C14 C13 -1.4(18) no
C14 C9 C10 C11 2.0(18) no
C9 C10 C11 C12 -0.4(19) no
C10 C11 C12 Cl1 176.1(10) no
C10 C11 C12 C13 -2(2) no
C11 C12 C13 C14 3(2) no
Cl1 C12 C13 C14 -175.4(10) no
C12 C13 C14 C9 -1(2) no
N5 C15 C16 C20 -178.5(12) no
N5 C15 C16 C17 3.8(18) no
C15 C16 C17 C18 -3.7(17) no
C15 C16 C20 O2 -173.8(11) no
C17 C16 C20 O1 -175.8(11) no
C17 C16 C20 O2 3.8(17) no
C20 C16 C17 C18 178.6(11) no
C15 C16 C20 O1 6.6(18) no
C16 C17 C18 C19 1.7(19) no
C17 C18 C19 N5 1(2) no

loop_
_cod_related_entry_id
_cod_related_entry_database
_cod_related_entry_code
1 ChemSpider 21121265
